data_7032790
loop_
_publ_author_name
'Saeki, Masahiro'
'Dai, Kotaro'
'Ichimura, Shuhei'
'Tamaki, Yoshinori'
'Tomono, Kazuaki'
'Miyamura, Kazuo'

_publ_section_title
;
 Five types of odd-even effect and crystal structure changes brought about
 by \w-phenylalkyl group in [Ni(dmit)2] complex salts.
;
_journal_issue 45
_journal_name_full 'Dalton transactions (Cambridge, England : 2003)'
_journal_page_first 17067
_journal_page_last 17074
_journal_paper_doi 10.1039/c4dt02320j
_journal_volume 43
_journal_year 2014
_chemical_formula_sum 'C18 H20 N Ni S10'
_chemical_formula_weight 629.66
_chemical_name_systematic
;

?

;
_space_group_IT_number 2
_symmetry_cell_setting triclinic
_symmetry_space_group_name_Hall '-P 1'
_symmetry_space_group_name_H-M 'P -1'
_atom_sites_solution_hydrogens geom
_atom_sites_solution_primary direct
_atom_sites_solution_secondary difmap
_audit_creation_method SHELXL-97
_cell_angle_alpha 98.1840(10)
_cell_angle_beta 95.1310(10)
_cell_angle_gamma 92.0560(10)
_cell_formula_units_Z 4
_cell_length_a 8.2706(9)
_cell_length_b 12.0647(13)
_cell_length_c 25.316(3)
_cell_measurement_reflns_used 3779
_cell_measurement_temperature 173
_cell_measurement_theta_max 27.27
_cell_measurement_theta_min 2.53
_cell_volume 2487.3(5)
_computing_cell_refinement 'Bruker SMART'
_computing_data_collection 'Bruker SMART'
_computing_data_reduction 'Bruker SAINT'
_computing_molecular_graphics 'Bruker SHELXTL'
_computing_publication_material 'Bruker SHELXTL'
_computing_structure_refinement 'SHELXL-97 (Sheldrick, 1997)'
_computing_structure_solution 'SHELXS-97 (Sheldrick, 1990)'
_diffrn_ambient_temperature 173
_diffrn_detector_area_resol_mean 8.333
_diffrn_measured_fraction_theta_full 0.974
_diffrn_measured_fraction_theta_max 0.934
_diffrn_measurement_device_type 'CCD area detector'
_diffrn_measurement_method 'phi and omega scans'
_diffrn_radiation_monochromator graphite
_diffrn_radiation_source 'fine-focus sealed tube'
_diffrn_radiation_type MoK\a
_diffrn_radiation_wavelength 0.71073
_diffrn_reflns_av_R_equivalents 0.1263
_diffrn_reflns_av_sigmaI/netI 0.1148
_diffrn_reflns_limit_h_max 10
_diffrn_reflns_limit_h_min -10
_diffrn_reflns_limit_k_max 14
_diffrn_reflns_limit_k_min -15
_diffrn_reflns_limit_l_max 32
_diffrn_reflns_limit_l_min -20
_diffrn_reflns_number 13716
_diffrn_reflns_theta_full 25.00
_diffrn_reflns_theta_max 27.42
_diffrn_reflns_theta_min 2.00
_exptl_absorpt_coefficient_mu 1.629
_exptl_absorpt_correction_T_max 0.9682
_exptl_absorpt_correction_T_min 0.6584
_exptl_absorpt_correction_type analytical
_exptl_absorpt_process_details
;
XPREP; Bruker AXS2000
;
_exptl_crystal_colour black
_exptl_crystal_density_diffrn 1.681
_exptl_crystal_density_method 'not measured'
_exptl_crystal_description plate
_exptl_crystal_F_000 1292
_exptl_crystal_size_max 0.28
_exptl_crystal_size_mid 0.12
_exptl_crystal_size_min 0.02
_refine_diff_density_max 1.157
_refine_diff_density_min -0.660
_refine_diff_density_rms 0.111
_refine_ls_extinction_method none
_refine_ls_goodness_of_fit_ref 0.874
_refine_ls_hydrogen_treatment constr
_refine_ls_matrix_type full
_refine_ls_number_parameters 547
_refine_ls_number_reflns 10599
_refine_ls_number_restraints 0
_refine_ls_restrained_S_all 0.874
_refine_ls_R_factor_all 0.0818
_refine_ls_R_factor_gt 0.0533
_refine_ls_shift/su_max 0.001
_refine_ls_shift/su_mean 0.000
_refine_ls_structure_factor_coef Fsqd
_refine_ls_weighting_details 'calc w=1/[\s^2^(Fo^2^)+(0.0508P)^2^+0.0000P] where P=(Fo^2^+2Fc^2^)/3'
_refine_ls_weighting_scheme calc
_refine_ls_wR_factor_gt 0.1180
_refine_ls_wR_factor_ref 0.1291
_reflns_number_gt 6700
_reflns_number_total 10599
_reflns_threshold_expression >2sigma(I)
_cod_data_source_file c4dt02320j2.cif
_cod_data_source_block tmc3a
_cod_depositor_comments
;
The following automatic conversions were performed:

'_symmetry_cell_setting' value 'Triclinic' changed to 'triclinic'
according to
/usr/data/users/saulius/crontab/automatic-downloads/rss-feeds/RSC/lib/dictionaries/cif_core.dic
dictionary named 'cif_core.dic' version 2.4.2 from 2011-04-26.

Automatic conversion script
Id: cif_fix_values 2827 2014-09-09 07:05:25Z andrius 

 Adding full bibliography for 7032789--7032792.cif.
;
_cod_original_sg_symbol_H-M P-1
_cod_database_code 7032790

loop_
_symmetry_equiv_pos_as_xyz
'x, y, z'
'-x, -y, -z'

loop_
_atom_site_label
_atom_site_type_symbol
_atom_site_fract_x
_atom_site_fract_y
_atom_site_fract_z
_atom_site_U_iso_or_equiv
_atom_site_adp_type
_atom_site_occupancy
_atom_site_symmetry_multiplicity
_atom_site_calc_flag
_atom_site_refinement_flags
C1 C 0.6549(5) 0.7556(3) 0.52740(18) 0.0329(10) Uani 1 1 d .
C2 C 0.7657(5) 0.7086(3) 0.49685(18) 0.0348(10) Uani 1 1 d .
C3 C 0.7588(5) 0.9151(3) 0.47848(19) 0.0369(10) Uani 1 1 d .
C4 C 0.5646(6) 0.3293(3) 0.61257(19) 0.0377(11) Uani 1 1 d .
C5 C 0.6778(6) 0.2840(3) 0.5828(2) 0.0387(11) Uani 1 1 d .
C6 C 0.6002(6) 0.1306(4) 0.6403(2) 0.0439(12) Uani 1 1 d .
C7 C 0.8701(5) 0.2933(3) 0.08053(17) 0.0260(9) Uani 1 1 d .
C8 C 0.9934(5) 0.3466(3) 0.11306(17) 0.0279(9) Uani 1 1 d .
C9 C 0.9711(5) 0.1468(3) 0.14071(18) 0.0334(10) Uani 1 1 d .
C10 C 0.7377(5) 0.7115(3) -0.00734(17) 0.0273(9) Uani 1 1 d .
C11 C 0.8596(5) 0.7653(3) 0.02631(17) 0.0256(9) Uani 1 1 d .
C12 C 0.7305(5) 0.9190(3) -0.02323(19) 0.0337(10) Uani 1 1 d .
C13 C 0.8021(7) 0.1969(5) 0.3041(3) 0.082(2) Uani 1 1 d .
H13A H 0.8499 0.1657 0.2715 0.124 Uiso 1 1 calc R
H13B H 0.7300 0.2563 0.2961 0.124 Uiso 1 1 calc R
H13C H 0.7397 0.1375 0.3171 0.124 Uiso 1 1 calc R
C14 C 0.8643(10) 0.2900(5) 0.3956(3) 0.091(3) Uani 1 1 d .
H14A H 0.7746 0.3376 0.3873 0.137 Uiso 1 1 calc R
H14B H 0.9494 0.3347 0.4197 0.137 Uiso 1 1 calc R
H14C H 0.8241 0.2284 0.4130 0.137 Uiso 1 1 calc R
C15 C 1.0384(6) 0.1512(4) 0.3568(2) 0.0470(13) Uani 1 1 d .
H15A H 0.9771 0.0964 0.3733 0.070 Uiso 1 1 calc R
H15B H 1.1328 0.1820 0.3813 0.070 Uiso 1 1 calc R
H15C H 1.0753 0.1144 0.3232 0.070 Uiso 1 1 calc R
C16 C 1.0342(5) 0.3338(3) 0.3260(2) 0.0357(11) Uani 1 1 d .
H16A H 1.1318 0.3523 0.3518 0.043 Uiso 1 1 calc R
H16B H 1.0720 0.3018 0.2913 0.043 Uiso 1 1 calc R
C17 C 0.9542(5) 0.4413(3) 0.3186(2) 0.0382(11) Uani 1 1 d .
H17A H 0.9258 0.4795 0.3536 0.046 Uiso 1 1 calc R
H17B H 0.8530 0.4251 0.2943 0.046 Uiso 1 1 calc R
C18 C 1.0714(6) 0.5167(4) 0.2948(2) 0.0436(12) Uani 1 1 d .
H18A H 1.1744 0.5269 0.3185 0.052 Uiso 1 1 calc R
H18B H 1.0960 0.4772 0.2596 0.052 Uiso 1 1 calc R
C19 C 1.0140(5) 0.6307(3) 0.28693(19) 0.0334(10) Uani 1 1 d .
C20 C 1.0314(6) 0.6714(4) 0.2397(2) 0.0437(12) Uani 1 1 d .
H20 H 1.0739 0.6247 0.2113 0.052 Uiso 1 1 calc R
C21 C 0.9887(6) 0.7786(4) 0.2323(2) 0.0452(12) Uani 1 1 d .
H21 H 1.0000 0.8044 0.1990 0.054 Uiso 1 1 calc R
C22 C 0.9301(5) 0.8471(4) 0.2734(2) 0.0411(12) Uani 1 1 d .
H22 H 0.9038 0.9215 0.2692 0.049 Uiso 1 1 calc R
C23 C 0.9099(8) 0.8084(4) 0.3198(2) 0.0591(16) Uani 1 1 d .
H23 H 0.8662 0.8550 0.3480 0.071 Uiso 1 1 calc R
C24 C 0.9529(7) 0.7003(4) 0.3267(2) 0.0564(15) Uani 1 1 d .
H24 H 0.9392 0.6746 0.3599 0.068 Uiso 1 1 calc R
C25 C 0.6415(6) 0.2057(4) 0.8224(2) 0.0537(14) Uani 1 1 d .
H25A H 0.7184 0.2687 0.8211 0.081 Uiso 1 1 calc R
H25B H 0.6042 0.1704 0.7859 0.081 Uiso 1 1 calc R
H25C H 0.6953 0.1505 0.8420 0.081 Uiso 1 1 calc R
C26 C 0.5569(7) 0.2994(4) 0.9057(2) 0.0497(13) Uani 1 1 d .
H26A H 0.5996 0.2418 0.9261 0.075 Uiso 1 1 calc R
H26B H 0.4659 0.3339 0.9230 0.075 Uiso 1 1 calc R
H26C H 0.6429 0.3568 0.9047 0.075 Uiso 1 1 calc R
C27 C 0.3838(6) 0.1503(4) 0.8534(2) 0.0498(14) Uani 1 1 d .
H27A H 0.3473 0.1131 0.8171 0.075 Uiso 1 1 calc R
H27B H 0.2898 0.1777 0.8714 0.075 Uiso 1 1 calc R
H27C H 0.4386 0.0968 0.8737 0.075 Uiso 1 1 calc R
C28 C 0.4087(5) 0.3291(3) 0.8208(2) 0.0366(11) Uani 1 1 d .
H28A H 0.3083 0.3460 0.8384 0.044 Uiso 1 1 calc R
H28B H 0.3751 0.2918 0.7838 0.044 Uiso 1 1 calc R
C29 C 0.4987(5) 0.4389(3) 0.8175(2) 0.0366(11) Uani 1 1 d .
H29A H 0.6013 0.4245 0.8009 0.044 Uiso 1 1 calc R
H29B H 0.5255 0.4812 0.8539 0.044 Uiso 1 1 calc R
C30 C 0.3893(6) 0.5064(4) 0.7835(2) 0.0487(13) Uani 1 1 d .
H30A H 0.3696 0.4647 0.7468 0.058 Uiso 1 1 calc R
H30B H 0.2831 0.5128 0.7986 0.058 Uiso 1 1 calc R
C31 C 0.4585(5) 0.6232(3) 0.78045(18) 0.0322(10) Uani 1 1 d .
C32 C 0.5384(6) 0.6485(4) 0.7383(2) 0.0442(12) Uani 1 1 d .
H32 H 0.5569 0.5901 0.7105 0.053 Uiso 1 1 calc R
C33 C 0.5932(5) 0.7573(4) 0.7353(2) 0.0484(14) Uani 1 1 d .
H33 H 0.6450 0.7733 0.7050 0.058 Uiso 1 1 calc R
C34 C 0.5723(6) 0.8407(4) 0.7759(2) 0.0461(13) Uani 1 1 d .
H34 H 0.6127 0.9149 0.7747 0.055 Uiso 1 1 calc R
C35 C 0.4937(7) 0.8178(4) 0.8184(2) 0.0508(14) Uani 1 1 d .
H35 H 0.4768 0.8765 0.8463 0.061 Uiso 1 1 calc R
C36 C 0.4384(6) 0.7094(3) 0.8209(2) 0.0429(12) Uani 1 1 d .
H36 H 0.3857 0.6941 0.8511 0.051 Uiso 1 1 calc R
N1 N 0.9321(4) 0.2436(3) 0.34536(15) 0.0318(8) Uani 1 1 d .
N2 N 0.4998(4) 0.2472(2) 0.85032(14) 0.0282(8) Uani 1 1 d .
Ni1 Ni 0.65843(7) 0.51693(4) 0.55238(2) 0.03090(15) Uani 1 1 d .
Ni2 Ni 0.86965(6) 0.52800(4) 0.05153(2) 0.02465(13) Uani 1 1 d .
S1 S 0.55547(15) 0.67957(9) 0.56852(5) 0.0406(3) Uani 1 1 d .
S2 S 0.81127(17) 0.57052(9) 0.49542(6) 0.0492(4) Uani 1 1 d .
S3 S 0.62106(15) 0.89602(9) 0.52412(6) 0.0451(3) Uani 1 1 d .
S4 S 0.86268(17) 0.79688(9) 0.45961(6) 0.0477(3) Uani 1 1 d .
S5 S 0.79349(18) 1.03525(10) 0.45667(6) 0.0573(4) Uani 1 1 d .
S6 S 0.50287(16) 0.46260(9) 0.60861(5) 0.0433(3) Uani 1 1 d .
S7 S 0.77047(16) 0.35756(9) 0.53944(6) 0.0487(4) Uani 1 1 d .
S8 S 0.4875(2) 0.24631(11) 0.65635(6) 0.0595(4) Uani 1 1 d .
S9 S 0.72527(17) 0.14713(9) 0.59098(6) 0.0538(4) Uani 1 1 d .
S10 S 0.58436(19) 0.01696(11) 0.66910(7) 0.0614(4) Uani 1 1 d .
S11 S 0.75538(14) 0.36132(8) 0.03608(5) 0.0375(3) Uani 1 1 d .
S12 S 1.04843(14) 0.48453(8) 0.11121(5) 0.0402(3) Uani 1 1 d .
S13 S 0.82677(14) 0.15436(8) 0.08788(5) 0.0401(3) Uani 1 1 d .
S14 S 1.09207(15) 0.26913(9) 0.15860(5) 0.0427(3) Uani 1 1 d .
S15 S 0.99370(16) 0.03485(10) 0.17042(6) 0.0507(4) Uani 1 1 d .
S16 S 0.69525(14) 0.57011(8) -0.01011(5) 0.0363(3) Uani 1 1 d .
S17 S 0.97605(13) 0.69693(8) 0.06998(5) 0.0362(3) Uani 1 1 d .
S18 S 0.62462(15) 0.79362(8) -0.04667(5) 0.0410(3) Uani 1 1 d .
S19 S 0.88681(14) 0.90840(8) 0.02523(5) 0.0401(3) Uani 1 1 d .
S20 S 0.68490(16) 1.03807(9) -0.04512(6) 0.0489(3) Uani 1 1 d .

loop_
_atom_site_aniso_label
_atom_site_aniso_U_11
_atom_site_aniso_U_22
_atom_site_aniso_U_33
_atom_site_aniso_U_23
_atom_site_aniso_U_13
_atom_site_aniso_U_12
C1 0.035(2) 0.023(2) 0.042(3) 0.0140(19) -0.001(2) -0.0021(18)
C2 0.047(3) 0.021(2) 0.036(3) 0.0064(19) 0.002(2) -0.0095(19)
C3 0.041(3) 0.030(2) 0.042(3) 0.013(2) 0.002(2) -0.0015(19)
C4 0.049(3) 0.026(2) 0.039(3) 0.011(2) 0.003(2) -0.004(2)
C5 0.046(3) 0.022(2) 0.048(3) 0.011(2) 0.001(2) -0.0071(19)
C6 0.054(3) 0.035(2) 0.045(3) 0.015(2) 0.003(2) -0.003(2)
C7 0.032(2) 0.0158(17) 0.033(2) 0.0110(17) 0.0059(19) 0.0036(16)
C8 0.032(2) 0.0195(18) 0.035(2) 0.0118(18) 0.0011(19) 0.0037(16)
C9 0.039(2) 0.026(2) 0.040(3) 0.020(2) 0.008(2) 0.0045(18)
C10 0.033(2) 0.0177(18) 0.034(2) 0.0122(17) 0.0066(19) 0.0044(16)
C11 0.029(2) 0.0144(17) 0.037(2) 0.0121(17) 0.0088(19) 0.0023(15)
C12 0.040(2) 0.0187(19) 0.048(3) 0.0189(19) 0.011(2) 0.0039(17)
C13 0.063(4) 0.050(3) 0.130(6) 0.046(4) -0.052(4) -0.027(3)
C14 0.153(7) 0.047(3) 0.098(5) 0.039(4) 0.083(5) 0.035(4)
C15 0.040(3) 0.029(2) 0.076(4) 0.024(2) 0.000(3) 0.005(2)
C16 0.030(2) 0.026(2) 0.054(3) 0.021(2) 0.004(2) -0.0006(17)
C17 0.033(2) 0.026(2) 0.059(3) 0.017(2) 0.004(2) 0.0007(18)
C18 0.042(3) 0.029(2) 0.065(3) 0.018(2) 0.013(3) 0.003(2)
C19 0.032(2) 0.024(2) 0.046(3) 0.010(2) 0.002(2) -0.0039(17)
C20 0.045(3) 0.033(2) 0.058(3) 0.013(2) 0.021(3) 0.005(2)
C21 0.049(3) 0.038(3) 0.056(3) 0.027(2) 0.016(3) 0.005(2)
C22 0.044(3) 0.027(2) 0.055(3) 0.015(2) 0.003(2) -0.002(2)
C23 0.108(5) 0.026(2) 0.048(3) 0.008(2) 0.029(3) 0.011(3)
C24 0.096(4) 0.035(3) 0.044(3) 0.018(2) 0.019(3) 0.006(3)
C25 0.055(3) 0.044(3) 0.070(4) 0.022(3) 0.024(3) 0.021(2)
C26 0.075(4) 0.030(2) 0.044(3) 0.012(2) -0.006(3) 0.003(2)
C27 0.044(3) 0.030(2) 0.080(4) 0.029(3) -0.002(3) -0.014(2)
C28 0.031(2) 0.023(2) 0.058(3) 0.019(2) -0.004(2) -0.0019(17)
C29 0.036(2) 0.022(2) 0.053(3) 0.016(2) -0.002(2) -0.0010(18)
C30 0.048(3) 0.027(2) 0.072(4) 0.022(2) -0.014(3) -0.002(2)
C31 0.036(2) 0.024(2) 0.038(3) 0.0128(19) -0.007(2) 0.0037(17)
C32 0.047(3) 0.040(3) 0.046(3) 0.004(2) 0.002(2) 0.024(2)
C33 0.029(2) 0.059(3) 0.069(4) 0.042(3) 0.010(3) 0.008(2)
C34 0.047(3) 0.029(2) 0.063(4) 0.023(3) -0.014(3) -0.005(2)
C35 0.081(4) 0.021(2) 0.048(3) 0.006(2) -0.007(3) 0.002(2)
C36 0.065(3) 0.026(2) 0.040(3) 0.013(2) 0.005(3) 0.003(2)
N1 0.0289(19) 0.0241(17) 0.044(2) 0.0119(16) 0.0015(17) 0.0009(14)
N2 0.0270(18) 0.0184(15) 0.040(2) 0.0080(15) 0.0011(16) -0.0021(13)
Ni1 0.0376(3) 0.0184(2) 0.0370(3) 0.0072(2) 0.0021(3) -0.0035(2)
Ni2 0.0309(3) 0.0107(2) 0.0339(3) 0.0092(2) 0.0017(2) 0.00118(19)
S1 0.0490(7) 0.0253(5) 0.0532(8) 0.0165(5) 0.0182(6) 0.0041(5)
S2 0.0652(8) 0.0196(5) 0.0682(9) 0.0094(6) 0.0318(8) 0.0015(5)
S3 0.0511(7) 0.0267(5) 0.0661(9) 0.0242(6) 0.0206(7) 0.0104(5)
S4 0.0670(8) 0.0270(6) 0.0548(8) 0.0129(6) 0.0282(7) -0.0009(5)
S5 0.0685(9) 0.0373(7) 0.0771(11) 0.0362(7) 0.0219(8) 0.0061(6)
S6 0.0606(8) 0.0303(6) 0.0441(7) 0.0146(5) 0.0159(6) 0.0087(5)
S7 0.0614(8) 0.0213(5) 0.0709(9) 0.0164(6) 0.0314(7) 0.0042(5)
S8 0.0908(11) 0.0415(7) 0.0575(9) 0.0279(7) 0.0322(8) 0.0135(7)
S9 0.0641(9) 0.0230(5) 0.0821(11) 0.0220(6) 0.0260(8) 0.0031(5)
S10 0.0786(10) 0.0401(7) 0.0741(11) 0.0353(7) 0.0113(9) 0.0021(7)
S11 0.0459(7) 0.0144(4) 0.0508(7) 0.0132(5) -0.0147(6) -0.0038(4)
S12 0.0466(7) 0.0183(5) 0.0543(8) 0.0161(5) -0.0164(6) -0.0074(4)
S13 0.0476(7) 0.0151(5) 0.0589(8) 0.0178(5) -0.0062(6) -0.0027(4)
S14 0.0507(7) 0.0252(5) 0.0532(8) 0.0224(5) -0.0144(6) -0.0031(5)
S15 0.0603(8) 0.0306(6) 0.0682(9) 0.0346(6) 0.0002(7) 0.0011(5)
S16 0.0464(7) 0.0124(4) 0.0483(7) 0.0097(5) -0.0125(6) -0.0020(4)
S17 0.0389(6) 0.0147(4) 0.0546(8) 0.0148(5) -0.0124(6) -0.0035(4)
S18 0.0529(7) 0.0195(5) 0.0498(7) 0.0148(5) -0.0142(6) 0.0007(5)
S19 0.0426(6) 0.0149(5) 0.0641(8) 0.0201(5) -0.0089(6) -0.0048(4)
S20 0.0583(8) 0.0233(5) 0.0694(9) 0.0277(6) -0.0062(7) 0.0056(5)

loop_
_atom_type_symbol
_atom_type_description
_atom_type_scat_dispersion_real
_atom_type_scat_dispersion_imag
_atom_type_scat_source
C C 0.0033 0.0016 'International Tables Vol C Tables 4.2.6.8 and 6.1.1.4'
H H 0.0000 0.0000 'International Tables Vol C Tables 4.2.6.8 and 6.1.1.4'
N N 0.0061 0.0033 'International Tables Vol C Tables 4.2.6.8 and 6.1.1.4'
S S 0.1246 0.1234 'International Tables Vol C Tables 4.2.6.8 and 6.1.1.4'
Ni Ni 0.3393 1.1124 'International Tables Vol C Tables 4.2.6.8 and 6.1.1.4'

loop_
_geom_angle_atom_site_label_1
_geom_angle_atom_site_label_2
_geom_angle_atom_site_label_3
_geom_angle
C2 C1 S1 120.8(3)
C2 C1 S3 116.7(3)
S1 C1 S3 122.5(3)
C1 C2 S2 122.1(3)
C1 C2 S4 115.8(3)
S2 C2 S4 122.1(3)
S5 C3 S4 123.0(3)
S5 C3 S3 123.7(3)
S4 C3 S3 113.2(2)
C5 C4 S6 121.7(3)
C5 C4 S8 116.0(3)
S6 C4 S8 122.3(3)
C4 C5 S7 121.4(3)
C4 C5 S9 116.0(3)
S7 C5 S9 122.6(3)
S10 C6 S9 124.7(3)
S10 C6 S8 122.6(3)
S9 C6 S8 112.7(3)
C8 C7 S11 121.3(3)
C8 C7 S13 116.3(3)
S11 C7 S13 122.3(2)
C7 C8 S12 121.6(3)
C7 C8 S14 116.3(3)
S12 C8 S14 122.0(2)
S15 C9 S13 123.7(3)
S15 C9 S14 123.5(3)
S13 C9 S14 112.8(2)
C11 C10 S16 121.4(3)
C11 C10 S18 116.1(3)
S16 C10 S18 122.5(3)
C10 C11 S17 121.5(3)
C10 C11 S19 116.3(3)
S17 C11 S19 122.1(2)
S20 C12 S18 123.0(3)
S20 C12 S19 123.5(3)
S18 C12 S19 113.5(2)
N1 C13 H13A 109.5
N1 C13 H13B 109.5
H13A C13 H13B 109.5
N1 C13 H13C 109.5
H13A C13 H13C 109.5
H13B C13 H13C 109.5
N1 C14 H14A 109.5
N1 C14 H14B 109.5
H14A C14 H14B 109.5
N1 C14 H14C 109.5
H14A C14 H14C 109.5
H14B C14 H14C 109.5
N1 C15 H15A 109.5
N1 C15 H15B 109.5
H15A C15 H15B 109.5
N1 C15 H15C 109.5
H15A C15 H15C 109.5
H15B C15 H15C 109.5
C17 C16 N1 117.0(3)
C17 C16 H16A 108.1
N1 C16 H16A 108.1
C17 C16 H16B 108.1
N1 C16 H16B 108.1
H16A C16 H16B 107.3
C16 C17 C18 108.9(3)
C16 C17 H17A 109.9
C18 C17 H17A 109.9
C16 C17 H17B 109.9
C18 C17 H17B 109.9
H17A C17 H17B 108.3
C19 C18 C17 116.2(4)
C19 C18 H18A 108.2
C17 C18 H18A 108.2
C19 C18 H18B 108.2
C17 C18 H18B 108.2
H18A C18 H18B 107.4
C24 C19 C20 117.2(4)
C24 C19 C18 122.2(4)
C20 C19 C18 120.4(4)
C19 C20 C21 121.9(5)
C19 C20 H20 119.0
C21 C20 H20 119.0
C22 C21 C20 119.4(5)
C22 C21 H21 120.3
C20 C21 H21 120.3
C23 C22 C21 119.7(4)
C23 C22 H22 120.2
C21 C22 H22 120.2
C22 C23 C24 120.4(5)
C22 C23 H23 119.8
C24 C23 H23 119.8
C19 C24 C23 121.4(5)
C19 C24 H24 119.3
C23 C24 H24 119.3
N2 C25 H25A 109.5
N2 C25 H25B 109.5
H25A C25 H25B 109.5
N2 C25 H25C 109.5
H25A C25 H25C 109.5
H25B C25 H25C 109.5
N2 C26 H26A 109.5
N2 C26 H26B 109.5
H26A C26 H26B 109.5
N2 C26 H26C 109.5
H26A C26 H26C 109.5
H26B C26 H26C 109.5
N2 C27 H27A 109.5
N2 C27 H27B 109.5
H27A C27 H27B 109.5
N2 C27 H27C 109.5
H27A C27 H27C 109.5
H27B C27 H27C 109.5
N2 C28 C29 116.5(3)
N2 C28 H28A 108.2
C29 C28 H28A 108.2
N2 C28 H28B 108.2
C29 C28 H28B 108.2
H28A C28 H28B 107.3
C28 C29 C30 108.2(3)
C28 C29 H29A 110.1
C30 C29 H29A 110.1
C28 C29 H29B 110.1
C30 C29 H29B 110.1
H29A C29 H29B 108.4
C31 C30 C29 114.1(4)
C31 C30 H30A 108.7
C29 C30 H30A 108.7
C31 C30 H30B 108.7
C29 C30 H30B 108.7
H30A C30 H30B 107.6
C32 C31 C36 117.5(4)
C32 C31 C30 122.9(4)
C36 C31 C30 119.5(4)
C31 C32 C33 121.7(5)
C31 C32 H32 119.2
C33 C32 H32 119.2
C34 C33 C32 119.5(5)
C34 C33 H33 120.2
C32 C33 H33 120.2
C35 C34 C33 120.0(4)
C35 C34 H34 120.0
C33 C34 H34 120.0
C34 C35 C36 120.1(5)
C34 C35 H35 119.9
C36 C35 H35 119.9
C31 C36 C35 121.1(5)
C31 C36 H36 119.4
C35 C36 H36 119.4
C13 N1 C14 110.9(5)
C13 N1 C15 108.0(4)
C14 N1 C15 108.4(4)
C13 N1 C16 111.0(4)
C14 N1 C16 109.9(4)
C15 N1 C16 108.5(3)
C26 N2 C25 109.2(4)
C26 N2 C27 108.2(4)
C25 N2 C27 109.4(3)
C26 N2 C28 110.6(3)
C25 N2 C28 111.7(4)
C27 N2 C28 107.6(3)
S2 Ni1 S6 179.25(6)
S2 Ni1 S7 86.81(5)
S6 Ni1 S7 93.23(5)
S2 Ni1 S1 93.16(5)
S6 Ni1 S1 86.84(5)
S7 Ni1 S1 177.16(6)
S12 Ni2 S16 178.29(6)
S12 Ni2 S11 93.24(4)
S16 Ni2 S11 86.75(4)
S12 Ni2 S17 86.76(4)
S16 Ni2 S17 93.34(4)
S11 Ni2 S17 177.19(6)
C1 S1 Ni1 101.95(15)
C2 S2 Ni1 102.00(16)
C3 S3 C1 96.9(2)
C3 S4 C2 97.3(2)
C4 S6 Ni1 101.83(16)
C5 S7 Ni1 101.79(16)
C6 S8 C4 97.6(2)
C6 S9 C5 97.6(2)
C7 S11 Ni2 101.75(14)
C8 S12 Ni2 101.98(15)
C9 S13 C7 97.44(19)
C9 S14 C8 97.0(2)
C10 S16 Ni2 101.91(15)
C11 S17 Ni2 101.72(13)
C12 S18 C10 97.0(2)
C12 S19 C11 97.02(19)

loop_
_geom_bond_atom_site_label_1
_geom_bond_atom_site_label_2
_geom_bond_distance
C1 C2 1.341(6)
C1 S1 1.724(4)
C1 S3 1.739(4)
C2 S2 1.718(4)
C2 S4 1.739(4)
C3 S5 1.648(4)
C3 S4 1.723(4)
C3 S3 1.726(5)
C4 C5 1.338(6)
C4 S6 1.718(4)
C4 S8 1.742(4)
C5 S7 1.720(5)
C5 S9 1.747(4)
C6 S10 1.649(5)
C6 S9 1.719(5)
C6 S8 1.727(5)
C7 C8 1.335(6)
C7 S11 1.722(4)
C7 S13 1.741(4)
C8 S12 1.718(4)
C8 S14 1.750(4)
C9 S15 1.645(4)
C9 S13 1.726(5)
C9 S14 1.734(4)
C10 C11 1.344(6)
C10 S16 1.719(4)
C10 S18 1.740(4)
C11 S17 1.719(4)
C11 S19 1.737(3)
C12 S20 1.656(4)
C12 S18 1.721(4)
C12 S19 1.722(5)
C13 N1 1.467(6)
C13 H13A 0.9800
C13 H13B 0.9800
C13 H13C 0.9800
C14 N1 1.480(6)
C14 H14A 0.9800
C14 H14B 0.9800
C14 H14C 0.9800
C15 N1 1.489(5)
C15 H15A 0.9800
C15 H15B 0.9800
C15 H15C 0.9800
C16 C17 1.504(5)
C16 N1 1.516(5)
C16 H16A 0.9900
C16 H16B 0.9900
C17 C18 1.525(6)
C17 H17A 0.9900
C17 H17B 0.9900
C18 C19 1.506(6)
C18 H18A 0.9900
C18 H18B 0.9900
C19 C24 1.363(6)
C19 C20 1.372(6)
C20 C21 1.387(6)
C20 H20 0.9500
C21 C22 1.369(6)
C21 H21 0.9500
C22 C23 1.345(7)
C22 H22 0.9500
C23 C24 1.394(6)
C23 H23 0.9500
C24 H24 0.9500
C25 N2 1.487(5)
C25 H25A 0.9800
C25 H25B 0.9800
C25 H25C 0.9800
C26 N2 1.482(6)
C26 H26A 0.9800
C26 H26B 0.9800
C26 H26C 0.9800
C27 N2 1.500(5)
C27 H27A 0.9800
C27 H27B 0.9800
C27 H27C 0.9800
C28 N2 1.505(5)
C28 C29 1.513(5)
C28 H28A 0.9900
C28 H28B 0.9900
C29 C30 1.528(6)
C29 H29A 0.9900
C29 H29B 0.9900
C30 C31 1.517(6)
C30 H30A 0.9900
C30 H30B 0.9900
C31 C32 1.368(6)
C31 C36 1.378(6)
C32 C33 1.388(6)
C32 H32 0.9500
C33 C34 1.361(7)
C33 H33 0.9500
C34 C35 1.360(7)
C34 H34 0.9500
C35 C36 1.382(6)
C35 H35 0.9500
C36 H36 0.9500
Ni1 S2 2.1514(13)
Ni1 S6 2.1550(13)
Ni1 S7 2.1600(12)
Ni1 S1 2.1671(12)
Ni2 S12 2.1507(13)
Ni2 S16 2.1563(12)
Ni2 S11 2.1596(11)
Ni2 S17 2.1618(11)

loop_
_geom_torsion_atom_site_label_1
_geom_torsion_atom_site_label_2
_geom_torsion_atom_site_label_3
_geom_torsion_atom_site_label_4
_geom_torsion
S1 C1 C2 S2 1.7(6)
S3 C1 C2 S2 -179.5(3)
S1 C1 C2 S4 -177.3(2)
S3 C1 C2 S4 1.5(5)
S6 C4 C5 S7 1.0(6)
S8 C4 C5 S7 -177.7(3)
S6 C4 C5 S9 -179.3(3)
S8 C4 C5 S9 2.0(5)
S11 C7 C8 S12 -1.9(5)
S13 C7 C8 S12 -179.0(2)
S11 C7 C8 S14 176.6(2)
S13 C7 C8 S14 -0.5(5)
S16 C10 C11 S17 -2.1(5)
S18 C10 C11 S17 176.9(2)
S16 C10 C11 S19 -179.3(2)
S18 C10 C11 S19 -0.4(4)
N1 C16 C17 C18 -175.5(4)
C16 C17 C18 C19 -177.4(4)
C17 C18 C19 C24 50.2(7)
C17 C18 C19 C20 -133.9(5)
C24 C19 C20 C21 -0.1(8)
C18 C19 C20 C21 -176.1(4)
C19 C20 C21 C22 1.1(8)
C20 C21 C22 C23 -2.1(8)
C21 C22 C23 C24 1.9(9)
C20 C19 C24 C23 -0.1(8)
C18 C19 C24 C23 175.9(5)
C22 C23 C24 C19 -0.8(10)
N2 C28 C29 C30 176.8(4)
C28 C29 C30 C31 175.3(4)
C29 C30 C31 C32 97.9(6)
C29 C30 C31 C36 -83.5(6)
C36 C31 C32 C33 -2.0(7)
C30 C31 C32 C33 176.7(4)
C31 C32 C33 C34 2.3(7)
C32 C33 C34 C35 -2.0(7)
C33 C34 C35 C36 1.6(8)
C32 C31 C36 C35 1.5(7)
C30 C31 C36 C35 -177.2(4)
C34 C35 C36 C31 -1.3(8)
C17 C16 N1 C13 68.7(6)
C17 C16 N1 C14 -54.4(6)
C17 C16 N1 C15 -172.7(4)
C29 C28 N2 C26 56.6(5)
C29 C28 N2 C25 -65.3(5)
C29 C28 N2 C27 174.6(4)
C2 C1 S1 Ni1 -0.7(4)
S3 C1 S1 Ni1 -179.4(2)
S2 Ni1 S1 C1 -0.30(17)
S6 Ni1 S1 C1 -179.55(16)
S7 Ni1 S1 C1 89.1(11)
C1 C2 S2 Ni1 -1.7(4)
S4 C2 S2 Ni1 177.2(2)
S6 Ni1 S2 C2 91(4)
S7 Ni1 S2 C2 -176.22(17)
S1 Ni1 S2 C2 0.94(17)
S5 C3 S3 C1 -179.2(3)
S4 C3 S3 C1 -1.4(3)
C2 C1 S3 C3 0.0(4)
S1 C1 S3 C3 178.7(3)
S5 C3 S4 C2 179.8(3)
S3 C3 S4 C2 2.0(3)
C1 C2 S4 C3 -2.1(4)
S2 C2 S4 C3 178.9(3)
C5 C4 S6 Ni1 -2.7(4)
S8 C4 S6 Ni1 175.9(3)
S2 Ni1 S6 C4 96(4)
S7 Ni1 S6 C4 2.69(18)
S1 Ni1 S6 C4 -174.47(18)
C4 C5 S7 Ni1 1.3(4)
S9 C5 S7 Ni1 -178.3(3)
S2 Ni1 S7 C5 178.44(17)
S6 Ni1 S7 C5 -2.31(18)
S1 Ni1 S7 C5 88.9(11)
S10 C6 S8 C4 179.8(3)
S9 C6 S8 C4 -1.2(3)
C5 C4 S8 C6 -0.5(4)
S6 C4 S8 C6 -179.2(3)
S10 C6 S9 C5 -179.0(3)
S8 C6 S9 C5 2.0(3)
C4 C5 S9 C6 -2.5(4)
S7 C5 S9 C6 177.2(3)
C8 C7 S11 Ni2 0.3(4)
S13 C7 S11 Ni2 177.2(2)
S12 Ni2 S11 C7 0.93(15)
S16 Ni2 S11 C7 179.21(15)
S17 Ni2 S11 C7 -89.0(10)
C7 C8 S12 Ni2 2.4(4)
S14 C8 S12 Ni2 -176.1(2)
S16 Ni2 S12 C8 -91.1(15)
S11 Ni2 S12 C8 -1.63(15)
S17 Ni2 S12 C8 175.56(15)
S15 C9 S13 C7 177.7(3)
S14 C9 S13 C7 -3.2(3)
C8 C7 S13 C9 2.3(4)
S11 C7 S13 C9 -174.8(3)
S15 C9 S14 C8 -177.9(3)
S13 C9 S14 C8 3.0(3)
C7 C8 S14 C9 -1.6(4)
S12 C8 S14 C9 177.0(3)
C11 C10 S16 Ni2 2.5(4)
S18 C10 S16 Ni2 -176.4(2)
S12 Ni2 S16 C10 -94.9(15)
S11 Ni2 S16 C10 175.53(15)
S17 Ni2 S16 C10 -1.67(15)
C10 C11 S17 Ni2 0.4(4)
S19 C11 S17 Ni2 177.5(2)
S12 Ni2 S17 C11 179.18(15)
S16 Ni2 S17 C11 0.89(15)
S11 Ni2 S17 C11 -90.7(10)
S20 C12 S18 C10 179.7(3)
S19 C12 S18 C10 -0.6(3)
C11 C10 S18 C12 0.6(4)
S16 C10 S18 C12 179.6(3)
S20 C12 S19 C11 -179.9(3)
S18 C12 S19 C11 0.5(3)
C10 C11 S19 C12 -0.1(4)
S17 C11 S19 C12 -177.3(3)
